data_7021549
loop_
_publ_author_name
'Bae, Hye Jin'
'Kim, Hyungjun'
'Lee, Kang Mun'
'Kim, Taewon'
'Eo, Maengsun'
'Lee, Yoon Sup'
'Do, Youngkyu'
'Lee, Min Hyung'

_publ_section_title
;
 Heteroleptic tris-cyclometalated iridium(iii) complexes supported by an
 o-carboranyl-pyridine ligand.
;
_journal_issue 24
_journal_name_full 'Dalton transactions (Cambridge, England : 2003)'
_journal_page_first 8549
_journal_page_last 8552
_journal_paper_doi 10.1039/c3dt51019k
_journal_volume 42
_journal_year 2013
_chemical_formula_moiety C29H26B10F4Ir1N3
_chemical_formula_sum 'C29 H26 B10 F4 Ir N3'
_chemical_formula_weight 792.83
_chemical_name_systematic
;
?
;
_space_group_IT_number 15
_symmetry_cell_setting monoclinic
_symmetry_space_group_name_Hall '-C 2yc'
_symmetry_space_group_name_H-M 'C 1 2/c 1'
_atom_sites_solution_hydrogens geom
_atom_sites_solution_primary direct
_atom_sites_solution_secondary difmap
_audit_creation_method SHELXL-97
_cell_angle_alpha 90.00
_cell_angle_beta 108.927(3)
_cell_angle_gamma 90.00
_cell_formula_units_Z 8
_cell_length_a 36.952(3)
_cell_length_b 10.8814(8)
_cell_length_c 15.9920(12)
_cell_measurement_reflns_used 6325
_cell_measurement_temperature 296(2)
_cell_measurement_theta_max 26.55
_cell_measurement_theta_min 1.17
_cell_volume 6082.6(8)
_computing_cell_refinement 'Bruker APEX II'
_computing_data_collection 'Bruker APEX II'
_computing_data_reduction 'Bruker APEX II'
_computing_molecular_graphics ORTEP3
_computing_publication_material 'Bruker SHELXTL'
_computing_structure_refinement 'SHELXL-97 (Sheldrick, 1997)'
_computing_structure_solution 'SHELXS-97 (Sheldrick, 1990)'
_diffrn_ambient_temperature 296(2)
_diffrn_measured_fraction_theta_full 0.998
_diffrn_measured_fraction_theta_max 0.998
_diffrn_measurement_device_type 'CCD area detector'
_diffrn_measurement_method 'phi and omega scans'
_diffrn_radiation_monochromator graphite
_diffrn_radiation_source 'fine-focus sealed tube'
_diffrn_radiation_type MoK\a
_diffrn_radiation_wavelength 0.71073
_diffrn_reflns_av_R_equivalents 0.0689
_diffrn_reflns_av_unetI/netI 0.0472
_diffrn_reflns_limit_h_max 38
_diffrn_reflns_limit_h_min -46
_diffrn_reflns_limit_k_max 13
_diffrn_reflns_limit_k_min -13
_diffrn_reflns_limit_l_max 20
_diffrn_reflns_limit_l_min -19
_diffrn_reflns_number 42593
_diffrn_reflns_theta_full 26.55
_diffrn_reflns_theta_max 26.55
_diffrn_reflns_theta_min 1.17
_exptl_absorpt_coefficient_mu 4.443
_exptl_absorpt_correction_T_max 0.941
_exptl_absorpt_correction_T_min 0.930
_exptl_absorpt_correction_type multi-scan
_exptl_absorpt_process_details SADABS
_exptl_crystal_colour yellow
_exptl_crystal_density_diffrn 1.732
_exptl_crystal_density_method 'not measured'
_exptl_crystal_description platy
_exptl_crystal_F_000 3072
_exptl_crystal_size_max 0.3
_exptl_crystal_size_mid 0.2
_exptl_crystal_size_min 0.15
_refine_diff_density_max 3.265
_refine_diff_density_min -2.081
_refine_diff_density_rms 0.279
_refine_ls_extinction_method none
_refine_ls_goodness_of_fit_ref 1.033
_refine_ls_hydrogen_treatment constr
_refine_ls_matrix_type full
_refine_ls_number_parameters 424
_refine_ls_number_reflns 6325
_refine_ls_number_restraints 12
_refine_ls_restrained_S_all 1.033
_refine_ls_R_factor_all 0.0802
_refine_ls_R_factor_gt 0.0589
_refine_ls_shift/su_max 0.002
_refine_ls_shift/su_mean 0.000
_refine_ls_structure_factor_coef Fsqd
_refine_ls_weighting_details 'calc w=1/[\s^2^(Fo^2^)+(0.1185P)^2^+183.7684P] where P=(Fo^2^+2Fc^2^)/3'
_refine_ls_weighting_scheme calc
_refine_ls_wR_factor_gt 0.1810
_refine_ls_wR_factor_ref 0.2022
_reflns_number_gt 4927
_reflns_number_total 6325
_reflns_threshold_expression >2sigma(I)
_cod_data_source_file c3dt51019k.txt
_cod_data_source_block 2
_cod_depositor_comments
;
The following automatic conversions were performed:

'_symmetry_cell_setting' value 'Monoclinic' changed to 'monoclinic'
according to /home/saulius/struct/CIF-dictionaries/cif_core.dic
dictionary named 'cif_core.dic' version 2.4.2 from 2011-04-26.

Automatic conversion script
Id: cif_fix_values 1891 2012-01-12 08:04:46Z andrius 
;
_cod_original_sg_symbol_H-M C2/c
_cod_database_code 7021549

loop_
_symmetry_equiv_pos_as_xyz
'x, y, z'
'-x, y, -z+1/2'
'x+1/2, y+1/2, z'
'-x+1/2, y+1/2, -z+1/2'
'-x, -y, -z'
'x, -y, z-1/2'
'-x+1/2, -y+1/2, -z'
'x+1/2, -y+1/2, z-1/2'

loop_
_atom_site_label
_atom_site_type_symbol
_atom_site_fract_x
_atom_site_fract_y
_atom_site_fract_z
_atom_site_U_iso_or_equiv
_atom_site_adp_type
_atom_site_occupancy
_atom_site_symmetry_multiplicity
_atom_site_calc_flag
_atom_site_refinement_flags
Ir Ir 0.890709(11) 0.21369(3) 0.00030(3) 0.02678(17) Uani 1 1 d .
N1 N 0.8789(3) 0.2163(7) 0.1261(6) 0.0304(19) Uani 1 1 d .
N2 N 0.9428(3) 0.3006(9) 0.0570(7) 0.036(2) Uani 1 1 d .
N3 N 0.8466(2) 0.1005(9) -0.0638(7) 0.036(2) Uani 1 1 d .
F1 F 0.9352(3) -0.2665(7) 0.0192(8) 0.076(3) Uani 1 1 d .
F2 F 1.0255(3) 0.0218(9) 0.1749(8) 0.098(4) Uani 1 1 d .
F3 F 0.9497(3) 0.3341(11) -0.2573(6) 0.081(3) Uani 1 1 d .
F4 F 0.8357(3) 0.1124(10) -0.3389(5) 0.079(3) Uani 1 1 d .
C1 C 0.8509(3) 0.3670(9) -0.0198(6) 0.026(2) Uani 1 1 d U
C2 C 0.8357(3) 0.3870(10) 0.0667(7) 0.033(2) Uani 1 1 d U
C3 C 0.8542(3) 0.3007(10) 0.1409(8) 0.033(2) Uani 1 1 d .
C4 C 0.8471(4) 0.3063(13) 0.2195(10) 0.050(3) Uani 1 1 d .
H7 H 0.8296 0.3633 0.2265 0.060 Uiso 1 1 calc R
C5 C 0.8656(5) 0.2289(13) 0.2890(9) 0.051(3) Uani 1 1 d .
H6 H 0.8614 0.2345 0.3432 0.062 Uiso 1 1 calc R
C6 C 0.8902(4) 0.1433(12) 0.2745(8) 0.044(3) Uani 1 1 d .
H5 H 0.9027 0.0881 0.3189 0.053 Uiso 1 1 calc R
C7 C 0.8964(3) 0.1396(11) 0.1946(7) 0.036(2) Uani 1 1 d .
H4 H 0.9135 0.0815 0.1867 0.043 Uiso 1 1 calc R
C8 C 0.9266(3) 0.0666(10) 0.0328(6) 0.030(2) Uani 1 1 d .
C9 C 0.9175(3) -0.0574(10) 0.0115(7) 0.033(2) Uani 1 1 d .
H15 H 0.8931 -0.0794 -0.0241 0.039 Uiso 1 1 calc R
C10 C 0.9451(4) -0.1463(12) 0.0437(10) 0.051(3) Uani 1 1 d .
C11 C 0.9804(4) -0.1230(13) 0.0981(12) 0.062(4) Uani 1 1 d .
H17 H 0.9977 -0.1861 0.1210 0.075 Uiso 1 1 calc R
C12 C 0.9900(4) -0.0032(14) 0.1190(10) 0.056(4) Uani 1 1 d .
C13 C 0.9646(3) 0.0937(11) 0.0864(9) 0.043(3) Uani 1 1 d .
C14 C 0.9731(3) 0.2267(11) 0.0985(9) 0.042(3) Uani 1 1 d .
C15 C 1.0093(5) 0.2771(14) 0.1432(13) 0.071(5) Uani 1 1 d .
H11 H 1.0295 0.2258 0.1729 0.085 Uiso 1 1 calc R
C16 C 1.0147(5) 0.3987(16) 0.1431(14) 0.079(6) Uani 1 1 d .
H10 H 1.0383 0.4320 0.1750 0.095 Uiso 1 1 calc R
C17 C 0.9852(4) 0.4750(14) 0.0957(11) 0.060(4) Uani 1 1 d .
H9 H 0.9891 0.5592 0.0927 0.072 Uiso 1 1 calc R
C18 C 0.9506(3) 0.4237(10) 0.0536(9) 0.039(3) Uani 1 1 d .
H8 H 0.9309 0.4748 0.0206 0.047 Uiso 1 1 calc R
C19 C 0.8952(3) 0.2217(9) -0.1209(7) 0.031(2) Uani 1 1 d .
C20 C 0.9231(4) 0.2803(11) -0.1469(9) 0.042(3) Uani 1 1 d .
H26 H 0.9430 0.3210 -0.1051 0.051 Uiso 1 1 calc R
C21 C 0.9216(5) 0.2789(13) -0.2337(10) 0.054(4) Uani 1 1 d .
C22 C 0.8927(5) 0.2219(14) -0.2996(10) 0.058(4) Uani 1 1 d .
H28 H 0.8923 0.2210 -0.3580 0.069 Uiso 1 1 calc R
C23 C 0.8647(4) 0.1669(13) -0.2739(9) 0.051(3) Uani 1 1 d .
C24 C 0.8645(3) 0.1631(11) -0.1873(7) 0.036(2) Uani 1 1 d .
C25 C 0.8379(3) 0.0947(11) -0.1543(8) 0.038(3) Uani 1 1 d .
C26 C 0.8076(4) 0.0220(15) -0.2033(10) 0.059(4) Uani 1 1 d .
H22 H 0.8006 0.0215 -0.2646 0.071 Uiso 1 1 calc R
C27 C 0.7879(4) -0.0490(15) -0.1619(11) 0.063(4) Uani 1 1 d .
H21 H 0.7673 -0.0966 -0.1951 0.076 Uiso 1 1 calc R
C28 C 0.7987(4) -0.0496(13) -0.0704(10) 0.052(3) Uani 1 1 d .
H20 H 0.7870 -0.1016 -0.0408 0.063 Uiso 1 1 calc R
C29 C 0.8272(3) 0.0290(10) -0.0253(8) 0.036(2) Uani 1 1 d .
H19 H 0.8334 0.0329 0.0358 0.044 Uiso 1 1 calc R
B1 B 0.8138(4) 0.4047(14) -0.1141(10) 0.042(3) Uani 1 1 d .
H1 H 0.8099 0.3621 -0.1788 0.050 Uiso 1 1 calc R
B2 B 0.8512(4) 0.5095(13) -0.0665(10) 0.042(3) Uani 1 1 d .
H2 H 0.8720 0.5333 -0.1001 0.051 Uiso 1 1 calc R
B3 B 0.8034(5) 0.5616(14) -0.1036(11) 0.049(4) Uani 1 1 d .
H3 H 0.7925 0.6204 -0.1624 0.059 Uiso 1 1 calc R
B4 B 0.7741(5) 0.4448(14) -0.0783(11) 0.050(4) Uani 1 1 d .
H4A H 0.7443 0.4278 -0.1192 0.060 Uiso 1 1 calc R
B5 B 0.8047(4) 0.3239(13) -0.0276(10) 0.040(3) Uani 1 1 d .
H5A H 0.7951 0.2277 -0.0350 0.048 Uiso 1 1 calc R
B6 B 0.8659(4) 0.4972(11) 0.0498(9) 0.035(3) Uani 1 1 d .
H6A H 0.8956 0.5126 0.0924 0.042 Uiso 1 1 calc R
B7 B 0.8350(4) 0.6246(13) -0.0035(10) 0.046(3) Uani 1 1 d .
H7A H 0.8443 0.7212 0.0032 0.055 Uiso 1 1 calc R
B8 B 0.7880(5) 0.5791(15) -0.0103(12) 0.052(4) Uani 1 1 d .
H8A H 0.7669 0.6494 -0.0077 0.063 Uiso 1 1 calc R
B9 B 0.7889(4) 0.4317(13) 0.0377(10) 0.042(3) Uani 1 1 d .
H9A H 0.7691 0.4051 0.0731 0.051 Uiso 1 1 calc R
B10 B 0.8257(5) 0.5375(13) 0.0835(10) 0.046(3) Uani 1 1 d .
H10A H 0.8296 0.5785 0.1488 0.055 Uiso 1 1 calc R

loop_
_atom_site_aniso_label
_atom_site_aniso_U_11
_atom_site_aniso_U_22
_atom_site_aniso_U_33
_atom_site_aniso_U_23
_atom_site_aniso_U_13
_atom_site_aniso_U_12
Ir 0.0284(3) 0.0237(2) 0.0280(2) 0.00088(15) 0.00890(17) 0.00237(15)
N1 0.034(5) 0.023(4) 0.032(5) 0.000(3) 0.009(4) 0.001(3)
N2 0.034(5) 0.037(5) 0.038(5) -0.007(4) 0.014(4) -0.005(4)
N3 0.026(5) 0.030(5) 0.050(6) -0.004(4) 0.010(4) 0.001(4)
F1 0.073(6) 0.021(4) 0.128(9) 0.003(4) 0.024(6) 0.009(4)
F2 0.053(5) 0.062(6) 0.136(10) 0.007(6) -0.029(6) 0.008(5)
F3 0.087(7) 0.106(8) 0.066(6) 0.011(6) 0.048(5) -0.014(6)
F4 0.094(7) 0.096(8) 0.038(4) -0.015(5) 0.010(4) -0.015(6)
C1 0.024(3) 0.027(3) 0.027(3) 0.0003(18) 0.0084(18) 0.0018(18)
C2 0.033(3) 0.033(3) 0.033(3) -0.0010(19) 0.0116(19) 0.0022(19)
C3 0.033(6) 0.030(5) 0.037(6) 0.001(4) 0.012(5) 0.000(4)
C4 0.056(8) 0.050(8) 0.048(8) -0.002(6) 0.024(6) 0.013(6)
C5 0.069(9) 0.050(8) 0.038(7) 0.004(6) 0.021(6) 0.005(7)
C6 0.051(7) 0.041(7) 0.036(6) 0.002(5) 0.007(5) 0.007(6)
C7 0.039(6) 0.033(6) 0.035(6) 0.001(5) 0.009(5) 0.003(5)
C8 0.046(6) 0.029(5) 0.020(5) 0.002(4) 0.017(4) 0.006(5)
C9 0.036(6) 0.027(5) 0.032(5) -0.001(4) 0.007(4) -0.002(4)
C10 0.042(7) 0.031(6) 0.078(10) 0.002(6) 0.019(7) 0.012(5)
C11 0.044(8) 0.036(7) 0.100(12) 0.011(7) 0.013(8) 0.020(6)
C12 0.028(6) 0.049(8) 0.073(10) 0.006(7) -0.007(6) 0.009(6)
C13 0.040(7) 0.033(6) 0.057(8) 0.007(6) 0.018(6) 0.001(5)
C14 0.035(6) 0.032(6) 0.053(7) 0.007(5) 0.006(5) 0.005(5)
C15 0.046(8) 0.052(9) 0.095(13) -0.005(8) -0.006(8) -0.004(7)
C16 0.052(9) 0.050(9) 0.115(15) -0.012(9) -0.001(9) -0.005(7)
C17 0.046(8) 0.038(7) 0.092(12) -0.005(7) 0.017(7) -0.002(6)
C18 0.038(6) 0.018(5) 0.061(8) -0.007(5) 0.014(5) 0.001(4)
C19 0.036(6) 0.028(5) 0.029(5) 0.006(4) 0.012(4) 0.006(4)
C20 0.051(7) 0.039(7) 0.040(7) 0.003(5) 0.020(6) 0.008(5)
C21 0.061(9) 0.057(9) 0.053(8) 0.013(7) 0.031(7) 0.009(7)
C22 0.082(11) 0.061(10) 0.037(7) -0.002(6) 0.028(7) 0.013(8)
C23 0.064(9) 0.047(7) 0.039(7) -0.006(6) 0.011(6) 0.000(6)
C24 0.041(6) 0.032(6) 0.034(6) 0.002(5) 0.010(5) 0.005(5)
C25 0.039(6) 0.037(6) 0.038(6) -0.005(5) 0.010(5) 0.005(5)
C26 0.058(9) 0.064(9) 0.048(8) -0.024(7) 0.008(7) -0.017(7)
C27 0.049(8) 0.058(9) 0.077(11) -0.027(8) 0.014(7) -0.015(7)
C28 0.043(7) 0.044(7) 0.074(10) -0.001(7) 0.025(7) -0.004(6)
C29 0.036(6) 0.033(6) 0.042(6) 0.002(5) 0.016(5) 0.003(5)
B1 0.038(7) 0.042(7) 0.041(7) 0.010(6) 0.006(6) 0.010(6)
B2 0.054(8) 0.033(7) 0.044(8) 0.011(6) 0.022(7) 0.009(6)
B3 0.056(9) 0.042(8) 0.053(9) 0.018(7) 0.024(7) 0.021(7)
B4 0.048(8) 0.038(8) 0.061(10) 0.017(7) 0.015(7) 0.011(6)
B5 0.032(7) 0.034(7) 0.050(8) 0.005(6) 0.010(6) 0.002(5)
B6 0.044(7) 0.024(6) 0.040(7) -0.006(5) 0.018(6) 0.003(5)
B7 0.059(9) 0.028(6) 0.059(9) 0.019(6) 0.029(7) 0.012(6)
B8 0.053(9) 0.045(8) 0.068(10) 0.009(8) 0.031(8) 0.014(7)
B9 0.034(7) 0.034(7) 0.061(9) 0.008(6) 0.019(6) 0.011(6)
B10 0.064(9) 0.033(7) 0.049(8) 0.003(6) 0.029(7) 0.008(6)

loop_
_atom_type_symbol
_atom_type_description
_atom_type_scat_dispersion_real
_atom_type_scat_dispersion_imag
_atom_type_scat_source
C C 0.0033 0.0016 'International Tables Vol C Tables 4.2.6.8 and 6.1.1.4'
H H 0.0000 0.0000 'International Tables Vol C Tables 4.2.6.8 and 6.1.1.4'
B B 0.0013 0.0007 'International Tables Vol C Tables 4.2.6.8 and 6.1.1.4'
N N 0.0061 0.0033 'International Tables Vol C Tables 4.2.6.8 and 6.1.1.4'
F F 0.0171 0.0103 'International Tables Vol C Tables 4.2.6.8 and 6.1.1.4'
Ir Ir -1.4442 7.9887 'International Tables Vol C Tables 4.2.6.8 and 6.1.1.4'

loop_
_geom_angle_atom_site_label_1
_geom_angle_atom_site_label_2
_geom_angle_atom_site_label_3
_geom_angle
C19 Ir N3 80.9(4)
C19 Ir C8 91.7(4)
N3 Ir C8 90.1(4)
C19 Ir N2 92.7(4)
N3 Ir N2 167.4(4)
C8 Ir N2 79.1(4)
C19 Ir C1 95.0(4)
N3 Ir C1 89.8(4)
C8 Ir C1 173.2(4)
N2 Ir C1 101.7(4)
C19 Ir N1 172.9(4)
N3 Ir N1 96.0(4)
C8 Ir N1 94.8(3)
N2 Ir N1 91.4(4)
C1 Ir N1 78.5(3)
C7 N1 C3 116.2(10)
C7 N1 Ir 123.2(7)
C3 N1 Ir 120.6(7)
C14 N2 C18 116.4(10)
C14 N2 Ir 116.3(8)
C18 N2 Ir 127.2(8)
C29 N3 C25 118.7(10)
C29 N3 Ir 125.7(8)
C25 N3 Ir 115.6(8)
C2 C1 B2 107.1(8)
C2 C1 B1 108.0(8)
B2 C1 B1 61.5(8)
C2 C1 B5 60.5(7)
B2 C1 B5 110.9(9)
B1 C1 B5 61.1(8)
C2 C1 B6 59.8(6)
B2 C1 B6 60.6(7)
B1 C1 B6 110.9(9)
B5 C1 B6 111.2(8)
C2 C1 Ir 111.7(6)
B2 C1 Ir 130.8(7)
B1 C1 Ir 128.2(7)
B5 C1 Ir 113.9(7)
B6 C1 Ir 117.4(6)
C3 C2 C1 112.7(9)
C3 C2 B9 123.9(10)
C1 C2 B9 113.2(9)
C3 C2 B5 116.8(9)
C1 C2 B5 61.7(7)
B9 C2 B5 63.0(8)
C3 C2 B6 114.2(9)
C1 C2 B6 63.3(7)
B9 C2 B6 114.2(9)
B5 C2 B6 115.1(9)
C3 C2 B10 122.8(10)
C1 C2 B10 113.6(9)
B9 C2 B10 61.4(8)
B5 C2 B10 113.7(9)
B6 C2 B10 62.8(7)
C4 C3 N1 121.8(11)
C4 C3 C2 121.8(11)
N1 C3 C2 116.4(10)
C3 C4 C5 121.3(13)
C6 C5 C4 117.2(13)
C7 C6 C5 119.9(12)
N1 C7 C6 123.6(11)
C9 C8 C13 117.2(10)
C9 C8 Ir 127.5(8)
C13 C8 Ir 115.2(8)
C10 C9 C8 119.6(11)
C11 C10 C9 123.9(12)
C11 C10 F1 118.5(11)
C9 C10 F1 117.6(11)
C10 C11 C12 117.6(12)
F2 C12 C11 118.3(12)
F2 C12 C13 119.1(13)
C11 C12 C13 122.6(12)
C12 C13 C8 118.9(11)
C12 C13 C14 126.9(12)
C8 C13 C14 114.1(10)
N2 C14 C15 120.8(12)
N2 C14 C13 114.0(11)
C15 C14 C13 125.1(12)
C16 C15 C14 120.2(15)
C15 C16 C17 120.2(15)
C18 C17 C16 118.2(14)
C17 C18 N2 123.8(12)
C20 C19 C24 118.1(11)
C20 C19 Ir 127.8(9)
C24 C19 Ir 114.0(8)
C21 C20 C19 120.6(13)
F3 C21 C20 119.6(14)
F3 C21 C22 117.4(13)
C20 C21 C22 123.0(14)
C23 C22 C21 116.2(13)
F4 C23 C22 116.5(13)
F4 C23 C24 119.3(13)
C22 C23 C24 124.2(13)
C23 C24 C19 118.0(11)
C23 C24 C25 126.7(11)
C19 C24 C25 115.0(10)
N3 C25 C26 119.3(12)
N3 C25 C24 113.7(10)
C26 C25 C24 126.9(12)
C27 C26 C25 120.5(14)
C26 C27 C28 119.7(13)
C29 C28 C27 117.6(13)
N3 C29 C28 123.9(12)
C1 B1 B5 59.7(7)
C1 B1 B2 59.2(7)
B5 B1 B2 107.9(10)
C1 B1 B3 106.4(10)
B5 B1 B3 107.7(11)
B2 B1 B3 59.9(9)
C1 B1 B4 106.2(10)
B5 B1 B4 59.1(8)
B2 B1 B4 108.3(11)
B3 B1 B4 60.6(9)
C1 B2 B1 59.3(7)
C1 B2 B3 106.7(10)
B1 B2 B3 60.2(9)
C1 B2 B6 61.2(7)
B1 B2 B6 109.6(10)
B3 B2 B6 108.1(10)
C1 B2 B7 109.1(9)
B1 B2 B7 109.2(10)
B3 B2 B7 59.5(9)
B6 B2 B7 60.9(8)
B2 B3 B1 59.8(8)
B2 B3 B8 108.2(11)
B1 B3 B8 108.8(11)
B2 B3 B7 62.0(9)
B1 B3 B7 110.9(10)
B8 B3 B7 59.9(9)
B2 B3 B4 107.9(10)
B1 B3 B4 60.3(9)
B8 B3 B4 60.3(9)
B7 B3 B4 109.7(11)
B5 B4 B9 61.2(8)
B5 B4 B1 59.5(8)
B9 B4 B1 108.0(10)
B5 B4 B8 108.4(11)
B9 B4 B8 59.8(9)
B1 B4 B8 106.8(11)
B5 B4 B3 106.8(10)
B9 B4 B3 106.8(12)
B1 B4 B3 59.1(8)
B8 B4 B3 59.1(9)
C2 B5 C1 57.8(6)
C2 B5 B4 104.7(10)
C1 B5 B4 107.6(10)
C2 B5 B1 104.4(10)
C1 B5 B1 59.2(7)
B4 B5 B1 61.4(8)
C2 B5 B9 58.4(7)
C1 B5 B9 106.3(9)
B4 B5 B9 59.7(9)
B1 B5 B9 108.2(10)
C2 B6 B2 103.0(9)
C2 B6 C1 56.9(6)
B2 B6 C1 58.2(7)
C2 B6 B10 58.6(7)
B2 B6 B10 107.3(10)
C1 B6 B10 105.2(9)
C2 B6 B7 105.3(9)
B2 B6 B7 61.2(8)
C1 B6 B7 107.0(9)
B10 B6 B7 60.0(8)
B8 B7 B3 59.7(9)
B8 B7 B10 58.3(9)
B3 B7 B10 104.9(11)
B8 B7 B6 105.6(10)
B3 B7 B6 104.8(10)
B10 B7 B6 59.2(7)
B8 B7 B2 105.4(11)
B3 B7 B2 58.5(8)
B10 B7 B2 104.1(9)
B6 B7 B2 57.9(7)
B10 B8 B9 59.7(9)
B10 B8 B3 108.1(10)
B9 B8 B3 107.4(11)
B10 B8 B7 61.7(9)
B9 B8 B7 110.1(10)
B3 B8 B7 60.3(9)
B10 B8 B4 107.6(11)
B9 B8 B4 59.1(9)
B3 B8 B4 60.6(9)
B7 B8 B4 110.2(11)
C2 B9 B10 59.6(8)
C2 B9 B4 104.5(10)
B10 B9 B4 108.8(11)
C2 B9 B8 104.6(10)
B10 B9 B8 59.3(9)
B4 B9 B8 61.0(9)
C2 B9 B5 58.7(7)
B10 B9 B5 108.7(10)
B4 B9 B5 59.1(8)
B8 B9 B5 107.8(10)
C2 B10 B8 105.4(11)
C2 B10 B9 59.0(7)
B8 B10 B9 61.0(9)
C2 B10 B6 58.6(7)
B8 B10 B6 108.3(10)
B9 B10 B6 108.6(10)
C2 B10 B7 106.0(10)
B8 B10 B7 60.0(9)
B9 B10 B7 109.7(11)
B6 B10 B7 60.9(8)

loop_
_geom_bond_atom_site_label_1
_geom_bond_atom_site_label_2
_geom_bond_distance
Ir C19 2.000(11)
Ir N3 2.035(9)
Ir C8 2.036(11)
Ir N2 2.070(9)
Ir C1 2.178(10)
Ir N1 2.191(9)
N1 C7 1.363(14)
N1 C3 1.369(14)
N2 C14 1.363(15)
N2 C18 1.375(14)
N3 C29 1.336(15)
N3 C25 1.379(15)
F1 C10 1.380(16)
F2 C12 1.354(15)
F3 C21 1.356(17)
F4 C23 1.363(16)
C1 C2 1.667(14)
C1 B2 1.723(17)
C1 B1 1.726(16)
C1 B5 1.735(16)
C1 B6 1.777(16)
C2 C3 1.492(15)
C2 B9 1.709(16)
C2 B5 1.715(18)
C2 B6 1.719(17)
C2 B10 1.720(18)
C3 C4 1.366(18)
C4 C5 1.38(2)
C5 C6 1.374(19)
C6 C7 1.369(17)
C8 C9 1.406(15)
C8 C13 1.416(17)
C9 C10 1.378(16)
C10 C11 1.34(2)
C11 C12 1.36(2)
C12 C13 1.396(18)
C13 C14 1.481(17)
C14 C15 1.407(19)
C15 C16 1.34(2)
C16 C17 1.38(2)
C17 C18 1.359(18)
C19 C20 1.386(17)
C19 C24 1.427(16)
C20 C21 1.37(2)
C21 C22 1.38(2)
C22 C23 1.37(2)
C23 C24 1.388(17)
C24 C25 1.461(17)
C25 C26 1.387(17)
C26 C27 1.37(2)
C27 C28 1.39(2)
C28 C29 1.367(18)
B1 B5 1.76(2)
B1 B2 1.76(2)
B1 B3 1.77(2)
B1 B4 1.79(2)
B2 B3 1.77(2)
B2 B6 1.767(19)
B2 B7 1.83(2)
B3 B8 1.77(2)
B3 B7 1.78(2)
B3 B4 1.80(2)
B4 B5 1.752(19)
B4 B9 1.76(2)
B4 B8 1.80(2)
B5 B9 1.79(2)
B6 B10 1.792(19)
B6 B7 1.823(18)
B7 B8 1.78(2)
B7 B10 1.81(2)
B8 B10 1.74(2)
B8 B9 1.77(2)
B9 B10 1.75(2)
